data_7207993
loop_
_publ_author_name
'Cui, Yan-Feng'
'Sun, Peng-Peng'
'Chen, Qian'
'Li, Bao-Long'
'Li, Hai-Yan'

_publ_section_title
;
 An unusual three-dimensional coordination network formed by parallel
 polythreading of two-fold polycatenated (6,3) layers
;
_journal_issue 12
_journal_name_full CrystEngComm
_journal_page_first 4161
_journal_paper_doi 10.1039/c2ce25113b
_journal_volume 14
_journal_year 2012
_chemical_formula_sum 'C11 H15 N3 O8.5 Zn'
_chemical_formula_weight 390.63
_chemical_name_systematic
;
?
;
_space_group_IT_number 15
_symmetry_cell_setting monoclinic
_symmetry_Int_Tables_number 15
_symmetry_space_group_name_Hall '-C 2yc'
_symmetry_space_group_name_H-M 'C 1 2/c 1'
_atom_sites_solution_hydrogens geom
_atom_sites_solution_primary direct
_atom_sites_solution_secondary difmap
_audit_creation_method SHELXL-97
_cell_angle_alpha 90.00
_cell_angle_beta 130.550(4)
_cell_angle_gamma 90.00
_cell_formula_units_Z 8
_cell_length_a 21.783(6)
_cell_length_b 11.251(2)
_cell_length_c 15.826(4)
_cell_measurement_temperature 223(2)
_cell_measurement_theta_max 27.5
_cell_measurement_theta_min 3.2
_cell_volume 2947.1(12)
_computing_cell_refinement CrystalClear
_computing_data_collection CrystalClear
_computing_data_reduction CrystalStructure
_computing_molecular_graphics 'Bruker SHELXTL'
_computing_publication_material 'Bruker SHELXTL'
_computing_structure_refinement 'SHELXL-97 (Sheldrick, 1997)'
_computing_structure_solution 'SHELXS-97 (Sheldrick, 1990)'
_diffrn_ambient_temperature 223(2)
_diffrn_detector_area_resol_mean 14.63
_diffrn_measured_fraction_theta_full 0.988
_diffrn_measured_fraction_theta_max 0.988
_diffrn_measurement_device_type 'Rigaku Saturn CCD'
_diffrn_measurement_method \w
_diffrn_radiation_monochromator graphite
_diffrn_radiation_source 'fine-focus sealed tube'
_diffrn_radiation_type MoK\a
_diffrn_radiation_wavelength 0.71075
_diffrn_reflns_av_R_equivalents 0.0457
_diffrn_reflns_av_sigmaI/netI 0.0653
_diffrn_reflns_limit_h_max 20
_diffrn_reflns_limit_h_min -28
_diffrn_reflns_limit_k_max 14
_diffrn_reflns_limit_k_min -12
_diffrn_reflns_limit_l_max 20
_diffrn_reflns_limit_l_min -20
_diffrn_reflns_number 8298
_diffrn_reflns_theta_full 27.50
_diffrn_reflns_theta_max 27.50
_diffrn_reflns_theta_min 3.22
_diffrn_standards_decay_% 0
_diffrn_standards_interval_count 0
_diffrn_standards_interval_time 0
_diffrn_standards_number 0
_exptl_absorpt_coefficient_mu 1.719
_exptl_absorpt_correction_T_max 0.8203
_exptl_absorpt_correction_T_min 0.6447
_exptl_absorpt_correction_type multi-scan
_exptl_absorpt_process_details 'Jacobson, R. (1998) Private communication'
_exptl_crystal_colour colorless
_exptl_crystal_density_diffrn 1.761
_exptl_crystal_density_method 'not measured'
_exptl_crystal_description block
_exptl_crystal_F_000 1600
_exptl_crystal_size_max 0.28
_exptl_crystal_size_mid 0.15
_exptl_crystal_size_min 0.12
_refine_diff_density_max 0.365
_refine_diff_density_min -0.384
_refine_diff_density_rms 0.089
_refine_ls_extinction_method none
_refine_ls_goodness_of_fit_ref 1.095
_refine_ls_hydrogen_treatment mixed
_refine_ls_matrix_type full
_refine_ls_number_parameters 235
_refine_ls_number_reflns 3351
_refine_ls_number_restraints 0
_refine_ls_restrained_S_all 1.095
_refine_ls_R_factor_all 0.0781
_refine_ls_R_factor_gt 0.0533
_refine_ls_shift/su_max 0.001
_refine_ls_shift/su_mean 0.000
_refine_ls_structure_factor_coef Fsqd
_refine_ls_weighting_details 'calc w=1/[\s^2^(Fo^2^)+(0.0385P)^2^+1.7690P] where P=(Fo^2^+2Fc^2^)/3'
_refine_ls_weighting_scheme calc
_refine_ls_wR_factor_gt 0.0944
_refine_ls_wR_factor_ref 0.1032
_reflns_number_gt 2642
_reflns_number_total 3351
_reflns_threshold_expression >2sigma(I)
_cod_data_source_file c2ce25113b.txt
_cod_data_source_block znbtreohbdc
_cod_depositor_comments
;
The following automatic conversions were performed:

'_symmetry_cell_setting' value 'Monoclinic' changed to 'monoclinic'
according to /home/saulius/struct/CIF-dictionaries/cif_core.dic
dictionary named 'cif_core.dic' version 2.4.1 from
2010-06-29.

'_exptl_absorpt_correction_type' value 'Multi-scan'
changed to 'multi-scan' according to
/home/saulius/struct/CIF-dictionaries/cif_core.dic dictionary named
'cif_core.dic' version 2.4.1 from 2010-06-29.

Automatic conversion script
Id: cif_fix_values 1715 2011-07-08 13:25:40Z adriana 
;
_cod_original_cell_volume 2947.1(13)
_cod_original_sg_symbol_H-M C2/c
_cod_original_formula_sum 'C11 H15 N3 O8.50 Zn'
_cod_database_code 7207993

loop_
_symmetry_equiv_pos_as_xyz
'x, y, z'
'-x, y, -z+1/2'
'x+1/2, y+1/2, z'
'-x+1/2, y+1/2, -z+1/2'
'-x, -y, -z'
'x, -y, z-1/2'
'-x+1/2, -y+1/2, -z'
'x+1/2, -y+1/2, z-1/2'

loop_
_atom_site_label
_atom_site_type_symbol
_atom_site_fract_x
_atom_site_fract_y
_atom_site_fract_z
_atom_site_U_iso_or_equiv
_atom_site_adp_type
_atom_site_occupancy
_atom_site_symmetry_multiplicity
_atom_site_calc_flag
_atom_site_refinement_flags
Zn1 Zn 0.14342(2) 0.59193(3) 0.15934(3) 0.02159(14) Uani 1 1 d .
O1 O 0.26350(14) 0.5874(2) 0.2395(2) 0.0270(6) Uani 1 1 d .
O2 O 0.26981(14) 0.4189(2) 0.1722(2) 0.0286(6) Uani 1 1 d .
O3 O 0.51743(15) 0.8190(2) 0.5330(2) 0.0289(6) Uani 1 1 d .
O4 O 0.62830(15) 0.7591(2) 0.5696(2) 0.0297(6) Uani 1 1 d .
O5 O 0.57211(14) 0.3634(2) 0.3987(2) 0.0294(6) Uani 1 1 d .
H5 H 0.5450 0.3034 0.3631 0.044 Uiso 1 1 calc R
O6 O 0.16804(16) 0.6963(2) 0.2893(2) 0.0272(6) Uani 1 1 d .
O7 O 0.10908(17) 0.4714(2) 0.0306(2) 0.0280(6) Uani 1 1 d .
O8 O 0.26761(17) 0.5797(3) 0.4886(2) 0.0356(7) Uani 1 1 d .
O9 O 0.5000 0.1817(3) 0.2500 0.0273(8) Uani 1 2 d S
N1 N 0.13455(17) 0.4566(2) 0.2403(2) 0.0233(6) Uani 1 1 d .
N2 N 0.08793(18) 0.4699(3) 0.2701(3) 0.0300(7) Uani 1 1 d .
N3 N 0.17110(18) 0.3206(2) 0.3622(2) 0.0239(7) Uani 1 1 d .
C1 C 0.1843(2) 0.3682(3) 0.2971(3) 0.0236(8) Uani 1 1 d .
H1A H 0.2233 0.3418 0.2932 0.028 Uiso 1 1 calc R
C2 C 0.1117(2) 0.3874(3) 0.3432(3) 0.0317(9) Uani 1 1 d .
H2A H 0.0903 0.3758 0.3785 0.038 Uiso 1 1 calc R
C3 C 0.2174(2) 0.2248(3) 0.4431(3) 0.0311(9) Uani 1 1 d .
H3A H 0.2419 0.1750 0.4210 0.037 Uiso 1 1 calc R
H3B H 0.1813 0.1748 0.4445 0.037 Uiso 1 1 calc R
C4 C 0.3919(2) 0.5275(3) 0.3062(3) 0.0194(7) Uani 1 1 d .
C5 C 0.4278(2) 0.6285(3) 0.3721(3) 0.0212(7) Uani 1 1 d .
H5A H 0.3960 0.6875 0.3694 0.025 Uiso 1 1 calc R
C6 C 0.5112(2) 0.6418(3) 0.4420(3) 0.0206(7) Uani 1 1 d .
C7 C 0.5583(2) 0.5529(3) 0.4485(3) 0.0213(7) Uani 1 1 d .
H7A H 0.6147 0.5618 0.4966 0.026 Uiso 1 1 calc R
C8 C 0.5224(2) 0.4507(3) 0.3841(3) 0.0205(7) Uani 1 1 d .
C9 C 0.4390(2) 0.4397(3) 0.3106(3) 0.0206(7) Uani 1 1 d .
H9A H 0.4142 0.3729 0.2639 0.025 Uiso 1 1 calc R
C10 C 0.3022(2) 0.5091(3) 0.2342(3) 0.0210(7) Uani 1 1 d .
C11 C 0.5535(2) 0.7474(3) 0.5182(3) 0.0232(8) Uani 1 1 d .
H1W H 0.191(2) 0.761(4) 0.302(3) 0.028 Uiso 1 1 d .
H2W H 0.197(2) 0.669(4) 0.350(3) 0.028 Uiso 1 1 d .
H3W H 0.078(2) 0.430(3) 0.017(3) 0.028 Uiso 1 1 d .
H4W H 0.152(2) 0.433(3) 0.053(3) 0.028 Uiso 1 1 d .
H5W H 0.315(2) 0.604(3) 0.517(3) 0.028 Uiso 1 1 d .
H6W H 0.263(2) 0.585(3) 0.538(3) 0.028 Uiso 1 1 d .
H7W H 0.534(2) 0.133(3) 0.257(3) 0.028 Uiso 1 1 d .

loop_
_atom_site_aniso_label
_atom_site_aniso_U_11
_atom_site_aniso_U_22
_atom_site_aniso_U_33
_atom_site_aniso_U_23
_atom_site_aniso_U_13
_atom_site_aniso_U_12
Zn1 0.0213(2) 0.0197(2) 0.0225(2) 0.00478(18) 0.01368(18) 0.00218(17)
O1 0.0193(12) 0.0257(13) 0.0306(14) -0.0037(12) 0.0138(11) 0.0018(11)
O2 0.0189(12) 0.0236(13) 0.0311(14) -0.0101(12) 0.0109(11) -0.0038(11)
O3 0.0294(14) 0.0234(13) 0.0325(14) -0.0067(12) 0.0196(13) 0.0001(11)
O4 0.0229(13) 0.0265(14) 0.0347(15) -0.0116(12) 0.0165(12) -0.0076(11)
O5 0.0195(13) 0.0258(14) 0.0382(16) -0.0083(12) 0.0166(12) -0.0015(11)
O6 0.0316(15) 0.0194(14) 0.0264(14) 0.0009(12) 0.0170(13) 0.0004(12)
O7 0.0236(14) 0.0308(15) 0.0293(14) -0.0034(13) 0.0171(13) -0.0043(12)
O8 0.0262(14) 0.0461(18) 0.0287(15) -0.0002(14) 0.0153(13) -0.0056(13)
O9 0.026(2) 0.0182(19) 0.041(2) 0.000 0.0230(19) 0.000
N1 0.0249(15) 0.0213(15) 0.0229(15) 0.0012(14) 0.0151(13) -0.0020(13)
N2 0.0299(17) 0.0330(18) 0.0346(18) 0.0107(16) 0.0242(15) 0.0066(15)
N3 0.0285(16) 0.0192(15) 0.0201(15) 0.0028(13) 0.0142(14) -0.0004(13)
C1 0.0259(19) 0.0201(18) 0.0237(18) 0.0014(16) 0.0156(17) -0.0003(15)
C2 0.032(2) 0.033(2) 0.034(2) 0.0086(18) 0.0231(19) 0.0038(18)
C3 0.041(2) 0.0188(19) 0.0248(19) 0.0073(16) 0.0174(18) 0.0027(17)
C4 0.0204(17) 0.0225(18) 0.0146(16) 0.0008(15) 0.0110(14) -0.0014(14)
C5 0.0233(17) 0.0172(17) 0.0197(17) 0.0008(15) 0.0125(15) 0.0004(15)
C6 0.0225(17) 0.0180(17) 0.0180(17) -0.0007(15) 0.0118(15) -0.0021(15)
C7 0.0168(16) 0.0233(18) 0.0226(17) 0.0002(15) 0.0123(15) -0.0016(14)
C8 0.0197(17) 0.0201(17) 0.0196(17) -0.0004(15) 0.0118(15) 0.0022(15)
C9 0.0217(17) 0.0191(17) 0.0226(17) -0.0026(15) 0.0150(15) -0.0017(14)
C10 0.0205(17) 0.0219(18) 0.0164(16) 0.0043(15) 0.0101(15) 0.0005(15)
C11 0.0281(19) 0.0202(18) 0.0210(18) -0.0014(15) 0.0159(16) -0.0030(15)

loop_
_atom_type_symbol
_atom_type_description
_atom_type_scat_dispersion_real
_atom_type_scat_dispersion_imag
_atom_type_scat_source
C C 0.0033 0.0016 'International Tables Vol C Tables 4.2.6.8 and 6.1.1.4'
H H 0.0000 0.0000 'International Tables Vol C Tables 4.2.6.8 and 6.1.1.4'
N N 0.0061 0.0033 'International Tables Vol C Tables 4.2.6.8 and 6.1.1.4'
O O 0.0106 0.0060 'International Tables Vol C Tables 4.2.6.8 and 6.1.1.4'
Zn Zn 0.2839 1.4301 'International Tables Vol C Tables 4.2.6.8 and 6.1.1.4'

loop_
_geom_angle_atom_site_label_1
_geom_angle_atom_site_label_2
_geom_angle_atom_site_label_3
_geom_angle
_geom_angle_site_symmetry_1
_geom_angle_site_symmetry_3
O1 Zn1 N1 101.22(11) . .
O1 Zn1 O4 90.83(10) . 8_465
N1 Zn1 O4 167.01(11) . 8_465
O1 Zn1 O6 89.85(10) . .
N1 Zn1 O6 82.73(11) . .
O4 Zn1 O6 92.55(11) 8_465 .
O1 Zn1 O7 95.14(10) . .
N1 Zn1 O7 90.43(11) . .
O4 Zn1 O7 93.34(11) 8_465 .
O6 Zn1 O7 172.22(11) . .
O1 Zn1 O3 150.20(9) . 8_465
N1 Zn1 O3 108.37(10) . 8_465
O4 Zn1 O3 59.39(9) 8_465 8_465
O6 Zn1 O3 90.46(10) . 8_465
O7 Zn1 O3 88.17(10) . 8_465
O1 Zn1 C11 120.76(11) . 8_465
N1 Zn1 C11 137.63(12) . 8_465
O4 Zn1 C11 29.95(10) 8_465 8_465
O6 Zn1 C11 91.33(11) . 8_465
O7 Zn1 C11 91.23(11) . 8_465
O3 Zn1 C11 29.45(10) 8_465 8_465
C10 O1 Zn1 128.4(2) . .
C11 O3 Zn1 84.5(2) . 8_566
C11 O4 Zn1 95.1(2) . 8_566
C8 O5 H5 109.5 . .
Zn1 O6 H1W 117(3) . .
Zn1 O6 H2W 117(3) . .
H1W O6 H2W 100(4) . .
Zn1 O7 H3W 111(3) . .
Zn1 O7 H4W 108(2) . .
H3W O7 H4W 111(4) . .
H5W O8 H6W 108(4) . .
C1 N1 N2 108.2(3) . .
C1 N1 Zn1 128.0(2) . .
N2 N1 Zn1 121.1(2) . .
C2 N2 N1 105.8(3) . .
C1 N3 C2 104.9(3) . .
C1 N3 C3 126.4(3) . .
C2 N3 C3 128.5(3) . .
N1 C1 N3 109.6(3) . .
N1 C1 H1A 125.2 . .
N3 C1 H1A 125.2 . .
N2 C2 N3 111.5(3) . .
N2 C2 H2A 124.3 . .
N3 C2 H2A 124.3 . .
N3 C3 C3 110.3(4) . 7_556
N3 C3 H3A 109.6 . .
C3 C3 H3A 109.6 7_556 .
N3 C3 H3B 109.6 . .
C3 C3 H3B 109.6 7_556 .
H3A C3 H3B 108.1 . .
C5 C4 C9 120.3(3) . .
C5 C4 C10 120.1(3) . .
C9 C4 C10 119.5(3) . .
C6 C5 C4 119.5(3) . .
C6 C5 H5A 120.2 . .
C4 C5 H5A 120.2 . .
C7 C6 C5 120.1(3) . .
C7 C6 C11 118.0(3) . .
C5 C6 C11 121.7(3) . .
C6 C7 C8 120.3(3) . .
C6 C7 H7A 119.8 . .
C8 C7 H7A 119.8 . .
O5 C8 C9 122.7(3) . .
O5 C8 C7 117.7(3) . .
C9 C8 C7 119.6(3) . .
C8 C9 C4 120.0(3) . .
C8 C9 H9A 120.0 . .
C4 C9 H9A 120.0 . .
O1 C10 O2 123.6(3) . .
O1 C10 C4 116.7(3) . .
O2 C10 C4 119.7(3) . .
O3 C11 O4 121.0(3) . .
O3 C11 C6 121.7(3) . .
O4 C11 C6 117.3(3) . .
O3 C11 Zn1 66.07(19) . 8_566
O4 C11 Zn1 54.94(17) . 8_566
C6 C11 Zn1 171.7(3) . 8_566

loop_
_geom_bond_atom_site_label_1
_geom_bond_atom_site_label_2
_geom_bond_distance
_geom_bond_site_symmetry_2
Zn1 O1 2.035(2) .
Zn1 N1 2.078(3) .
Zn1 O4 2.079(2) 8_465
Zn1 O6 2.113(3) .
Zn1 O7 2.138(3) .
Zn1 O3 2.324(2) 8_465
Zn1 C11 2.530(3) 8_465
O1 C10 1.260(4) .
O2 C10 1.261(4) .
O3 C11 1.250(4) .
O3 Zn1 2.324(2) 8_566
O4 C11 1.268(4) .
O4 Zn1 2.079(2) 8_566
O5 C8 1.365(4) .
O5 H5 0.8300 .
O6 H1W 0.83(4) .
O6 H2W 0.79(4) .
O7 H3W 0.74(4) .
O7 H4W 0.87(4) .
O8 H5W 0.85(4) .
O8 H6W 0.85(4) .
O9 H7W 0.87(3) .
N1 C1 1.306(4) .
N1 N2 1.378(4) .
N2 C2 1.300(5) .
N3 C1 1.348(4) .
N3 C2 1.350(5) .
N3 C3 1.462(4) .
C1 H1A 0.9400 .
C2 H2A 0.9400 .
C3 C3 1.502(7) 7_556
C3 H3A 0.9800 .
C3 H3B 0.9800 .
C4 C5 1.390(5) .
C4 C9 1.392(5) .
C4 C10 1.504(5) .
C5 C6 1.389(5) .
C5 H5A 0.9400 .
C6 C7 1.389(5) .
C6 C11 1.507(5) .
C7 C8 1.392(5) .
C7 H7A 0.9400 .
C8 C9 1.387(5) .
C9 H9A 0.9400 .
C11 Zn1 2.530(3) 8_566

loop_
_geom_hbond_atom_site_label_D
_geom_hbond_atom_site_label_H
_geom_hbond_atom_site_label_A
_geom_hbond_distance_DH
_geom_hbond_distance_HA
_geom_hbond_distance_DA
_geom_hbond_angle_DHA
_geom_hbond_site_symmetry_A
O5 H5 O9 0.83 1.94 2.716(4) 155.6 .
O6 H1W O2 0.83(4) 1.90(4) 2.721(4) 171(4) 4
O6 H2W O8 0.79(4) 1.95(4) 2.734(4) 171(4) .
O7 H3W O3 0.74(4) 2.08(4) 2.818(4) 175(5) 4_545
O7 H4W O2 0.87(4) 1.96(4) 2.725(4) 145(3) .
O8 H5W O5 0.85(4) 1.93(4) 2.772(4) 170(4) 5_666
O8 H6W O2 0.85(4) 2.04(4) 2.876(4) 171(4) 6_566
O9 H7W N2 0.87(3) 2.12(4) 2.942(4) 159(3) 3_545

loop_
_geom_torsion_atom_site_label_1
_geom_torsion_atom_site_label_2
_geom_torsion_atom_site_label_3
_geom_torsion_atom_site_label_4
_geom_torsion
_geom_torsion_site_symmetry_1
_geom_torsion_site_symmetry_4
N1 Zn1 O1 C10 70.3(3) . .
O4 Zn1 O1 C10 -114.6(3) 8_465 .
O6 Zn1 O1 C10 152.9(3) . .
O7 Zn1 O1 C10 -21.1(3) . .
O3 Zn1 O1 C10 -116.4(3) 8_465 .
C11 Zn1 O1 C10 -115.6(3) 8_465 .
O1 Zn1 N1 C1 -20.9(3) . .
O4 Zn1 N1 C1 -178.6(4) 8_465 .
O6 Zn1 N1 C1 -109.3(3) . .
O7 Zn1 N1 C1 74.4(3) . .
O3 Zn1 N1 C1 162.6(3) 8_465 .
C11 Zn1 N1 C1 166.7(3) 8_465 .
O1 Zn1 N1 N2 137.9(2) . .
O4 Zn1 N1 N2 -19.7(6) 8_465 .
O6 Zn1 N1 N2 49.6(2) . .
O7 Zn1 N1 N2 -126.7(2) . .
O3 Zn1 N1 N2 -38.5(3) 8_465 .
C11 Zn1 N1 N2 -34.4(3) 8_465 .
C1 N1 N2 C2 -0.5(4) . .
Zn1 N1 N2 C2 -163.1(2) . .
N2 N1 C1 N3 1.2(4) . .
Zn1 N1 C1 N3 162.2(2) . .
C2 N3 C1 N1 -1.4(4) . .
C3 N3 C1 N1 -176.1(3) . .
N1 N2 C2 N3 -0.4(4) . .
C1 N3 C2 N2 1.1(4) . .
C3 N3 C2 N2 175.6(3) . .
C1 N3 C3 C3 94.3(5) . 7_556
C2 N3 C3 C3 -79.1(6) . 7_556
C9 C4 C5 C6 0.5(5) . .
C10 C4 C5 C6 177.0(3) . .
C4 C5 C6 C7 -2.0(5) . .
C4 C5 C6 C11 -177.8(3) . .
C5 C6 C7 C8 0.8(5) . .
C11 C6 C7 C8 176.7(3) . .
C6 C7 C8 O5 -176.2(3) . .
C6 C7 C8 C9 2.0(5) . .
O5 C8 C9 C4 174.6(3) . .
C7 C8 C9 C4 -3.6(5) . .
C5 C4 C9 C8 2.4(5) . .
C10 C4 C9 C8 -174.2(3) . .
Zn1 O1 C10 O2 2.5(5) . .
Zn1 O1 C10 C4 -178.1(2) . .
C5 C4 C10 O1 -1.5(5) . .
C9 C4 C10 O1 175.1(3) . .
C5 C4 C10 O2 177.9(3) . .
C9 C4 C10 O2 -5.5(5) . .
Zn1 O3 C11 O4 -1.3(3) 8_566 .
Zn1 O3 C11 C6 176.7(3) 8_566 .
Zn1 O4 C11 O3 1.4(4) 8_566 .
Zn1 O4 C11 C6 -176.6(3) 8_566 .
C7 C6 C11 O3 -166.0(3) . .
C5 C6 C11 O3 9.8(5) . .
C7 C6 C11 O4 12.0(5) . .
C5 C6 C11 O4 -172.2(3) . .
